data_4121705
loop_
_publ_author_name
'Iluc, Vlad M.'
'Hillhouse, Gregory L.'

_publ_section_title
;
 Three-coordinate nickel carbene complexes and their one-electron
 oxidation products.
;
_journal_issue 17
_journal_name_full 'Journal of the American Chemical Society'
_journal_page_first 6479
_journal_page_last 6488
_journal_paper_doi 10.1021/ja501900j
_journal_volume 136
_journal_year 2014
_chemical_formula_sum 'C43 H66 N2 Ni P2'
_chemical_formula_weight 731.63
_chemical_name_systematic
;

 

 ?

 

;
_space_group_IT_number 14
_symmetry_cell_setting monoclinic
_symmetry_space_group_name_Hall '-P 2yn'
_symmetry_space_group_name_H-M 'P 1 21/n 1'
_atom_sites_solution_hydrogens geom
_atom_sites_solution_primary direct
_atom_sites_solution_secondary difmap
_audit_creation_method SHELXL-97
_cell_angle_alpha 90.00
_cell_angle_beta 93.025(4)
_cell_angle_gamma 90.00
_cell_formula_units_Z 4
_cell_length_a 8.8867(18)
_cell_length_b 22.452(5)
_cell_length_c 20.673(4)
_cell_measurement_reflns_used 141
_cell_measurement_temperature 100(2)
_cell_measurement_theta_max 25.42
_cell_measurement_theta_min 3.12
_cell_volume 4119.0(15)
_computing_cell_refinement 'Bruker XSCANS'
_computing_data_collection 'Bruker XSCANS'
_computing_data_reduction 'Bruker SHELXTL'
_computing_molecular_graphics 'Bruker SHELXTL'
_computing_publication_material 'Bruker SHELXTL'
_computing_structure_refinement 'SHELXL-97 (Sheldrick, 1997)'
_computing_structure_solution 'SHELXS-97 (Sheldrick, 1990)'
_diffrn_ambient_temperature 100(2)
_diffrn_measured_fraction_theta_full 0.999
_diffrn_measured_fraction_theta_max 0.952
_diffrn_measurement_device_type 'Bruker P4'
_diffrn_measurement_method '\w scans'
_diffrn_radiation_monochromator graphite
_diffrn_radiation_source 'fine-focus sealed tube'
_diffrn_radiation_type MoK\a
_diffrn_radiation_wavelength 0.71073
_diffrn_reflns_av_R_equivalents 0.0430
_diffrn_reflns_av_sigmaI/netI 0.0514
_diffrn_reflns_limit_h_max 11
_diffrn_reflns_limit_h_min -11
_diffrn_reflns_limit_k_max 22
_diffrn_reflns_limit_k_min -29
_diffrn_reflns_limit_l_max 26
_diffrn_reflns_limit_l_min -25
_diffrn_reflns_number 26091
_diffrn_reflns_theta_full 25.00
_diffrn_reflns_theta_max 28.26
_diffrn_reflns_theta_min 1.81
_exptl_absorpt_coefficient_mu 0.579
_exptl_absorpt_correction_T_max 0.9473
_exptl_absorpt_correction_T_min 0.9225
_exptl_absorpt_correction_type psi-scan
_exptl_absorpt_process_details '(Norton et al., 1968)'
_exptl_crystal_colour yellow
_exptl_crystal_density_diffrn 1.180
_exptl_crystal_density_method 'not measured'
_exptl_crystal_description prism
_exptl_crystal_F_000 1584
_exptl_crystal_size_max 0.3
_exptl_crystal_size_mid 0.3
_exptl_crystal_size_min 0.1
_refine_diff_density_max 0.258
_refine_diff_density_min -0.105
_refine_diff_density_rms 0.078
_refine_ls_extinction_method none
_refine_ls_goodness_of_fit_ref 1.076
_refine_ls_hydrogen_treatment mixed
_refine_ls_matrix_type full
_refine_ls_number_parameters 455
_refine_ls_number_reflns 9703
_refine_ls_number_restraints 0
_refine_ls_restrained_S_all 1.076
_refine_ls_R_factor_all 0.0607
_refine_ls_R_factor_gt 0.0503
_refine_ls_shift/su_max 0.001
_refine_ls_shift/su_mean 0.000
_refine_ls_structure_factor_coef Fsqd
_refine_ls_weighting_details 'calc w=1/[\s^2^(Fo^2^)+(0.0659P)^2^+0.1639P] where P=(Fo^2^+2Fc^2^)/3'
_refine_ls_weighting_scheme calc
_refine_ls_wR_factor_gt 0.1181
_refine_ls_wR_factor_ref 0.1236
_reflns_number_gt 8284
_reflns_number_total 9703
_reflns_threshold_expression >2sigma(I)
_cod_data_source_file ja501900j_si_002.cif
_cod_data_source_block vlad301m
_cod_depositor_comments
;
The following automatic conversions were performed:

'_symmetry_cell_setting' value 'Monoclinic' changed to 'monoclinic'
according to
/usr/data/users/saulius/crontab/automatic-downloads/rss-feeds/ACS/lib/dictionaries/cif_core.dic
dictionary named 'cif_core.dic' version 2.4.2 from 2011-04-26.

Automatic conversion script
Id: cif_fix_values 2281 2013-09-26 08:29:07Z andrius 

 Adding full bibliography for 4121705--4121709.cif.
;
_cod_original_cell_volume 4119.1(14)
_cod_original_sg_symbol_H-M P2(1)/n
_cod_database_code 4121705

loop_
_symmetry_equiv_pos_as_xyz
'x, y, z'
'-x+1/2, y+1/2, -z+1/2'
'-x, -y, -z'
'x-1/2, -y-1/2, z-1/2'

loop_
_atom_site_label
_atom_site_type_symbol
_atom_site_fract_x
_atom_site_fract_y
_atom_site_fract_z
_atom_site_U_iso_or_equiv
_atom_site_adp_type
_atom_site_occupancy
_atom_site_symmetry_multiplicity
_atom_site_calc_flag
_atom_site_refinement_flags
Ni Ni 0.18201(3) 0.140496(11) 0.772766(12) 0.01597(9) Uani 1 1 d .
N1 N 0.11815(19) 0.06391(7) 0.75411(8) 0.0179(4) Uani 1 1 d .
P1 P 0.16464(6) 0.20919(2) 0.69826(2) 0.01477(12) Uani 1 1 d .
N2 N 0.1498(2) 0.06749(8) 0.81396(9) 0.0221(4) Uani 1 1 d .
P2 P 0.28073(6) 0.20019(2) 0.84553(3) 0.01748(12) Uani 1 1 d .
C46 C 0.0606(2) -0.06781(9) 0.78129(10) 0.0183(4) Uani 1 1 d .
C123 C -0.1361(2) 0.21385(10) 0.72188(11) 0.0235(5) Uani 1 1 d .
H12A H -0.2420 0.2146 0.7062 0.035 Uiso 1 1 calc R
H12B H -0.1175 0.2458 0.7536 0.035 Uiso 1 1 calc R
H12C H -0.1132 0.1753 0.7424 0.035 Uiso 1 1 calc R
C21 C 0.3229(2) 0.26957(9) 0.80130(10) 0.0196(4) Uani 1 1 d .
H21A H 0.3170 0.3039 0.8311 0.023 Uiso 1 1 calc R
H21B H 0.4270 0.2676 0.7866 0.023 Uiso 1 1 calc R
C44 C -0.1397(3) -0.14014(9) 0.76178(11) 0.0235(5) Uani 1 1 d .
H44A H -0.1900 -0.1753 0.7743 0.028 Uiso 1 1 calc R
C41 C 0.0008(2) -0.03302(9) 0.72851(10) 0.0183(4) Uani 1 1 d .
C43 C -0.1905(2) -0.10891(9) 0.70667(11) 0.0214(4) Uani 1 1 d .
H43A H -0.2720 -0.1243 0.6802 0.026 Uiso 1 1 calc R
C11 C 0.2123(2) 0.27945(9) 0.74203(9) 0.0167(4) Uani 1 1 d .
H11A H 0.2578 0.3077 0.7119 0.020 Uiso 1 1 calc R
H11B H 0.1185 0.2977 0.7567 0.020 Uiso 1 1 calc R
C55 C -0.3421(2) 0.05463(10) 0.58284(11) 0.0224(5) Uani 1 1 d .
H55A H -0.4071 0.0878 0.5876 0.027 Uiso 1 1 calc R
C13 C 0.2943(2) 0.20516(10) 0.62898(10) 0.0206(4) Uani 1 1 d .
C65 C 0.3691(3) -0.04483(10) 0.91367(11) 0.0236(5) Uani 1 1 d .
H65A H 0.3778 -0.0391 0.9592 0.028 Uiso 1 1 calc R
C12 C -0.0351(2) 0.22285(9) 0.66478(10) 0.0172(4) Uani 1 1 d .
C56 C -0.2829(2) 0.02604(9) 0.63833(10) 0.0194(4) Uani 1 1 d .
C133 C 0.4559(2) 0.21224(10) 0.65795(11) 0.0229(5) Uani 1 1 d .
H13A H 0.5269 0.2093 0.6234 0.034 Uiso 1 1 calc R
H13B H 0.4774 0.1807 0.6899 0.034 Uiso 1 1 calc R
H13C H 0.4667 0.2512 0.6790 0.034 Uiso 1 1 calc R
C23 C 0.4722(2) 0.17520(10) 0.88014(10) 0.0235(5) Uani 1 1 d .
C62 C 0.3430(2) -0.06097(9) 0.78043(10) 0.0182(4) Uani 1 1 d .
C3 C 0.0596(2) 0.02481(9) 0.71142(10) 0.0190(4) Uani 1 1 d .
C122 C -0.0644(2) 0.28507(9) 0.63688(11) 0.0223(5) Uani 1 1 d .
H12D H -0.1716 0.2892 0.6240 0.034 Uiso 1 1 calc R
H12E H -0.0043 0.2908 0.5990 0.034 Uiso 1 1 calc R
H12F H -0.0360 0.3150 0.6698 0.034 Uiso 1 1 calc R
C45 C -0.0156(2) -0.11947(10) 0.79792(11) 0.0210(4) Uani 1 1 d .
H45A H 0.0190 -0.1411 0.8353 0.025 Uiso 1 1 calc R
C59 C -0.3224(3) 0.04870(10) 0.70397(11) 0.0250(5) Uani 1 1 d .
H59A H -0.2364 0.0429 0.7350 0.038 Uiso 1 1 calc R
H59B H -0.4097 0.0267 0.7186 0.038 Uiso 1 1 calc R
H59C H -0.3468 0.0912 0.7010 0.038 Uiso 1 1 calc R
C64 C 0.5000(2) -0.04926(10) 0.87980(11) 0.0224(5) Uani 1 1 d .
C53 C -0.2131(2) -0.01116(10) 0.51504(11) 0.0245(5) Uani 1 1 d .
H53A H -0.1882 -0.0237 0.4730 0.029 Uiso 1 1 calc R
C63 C 0.4840(2) -0.05707(9) 0.81347(11) 0.0220(5) Uani 1 1 d .
H63A H 0.5720 -0.0599 0.7895 0.026 Uiso 1 1 calc R
C67 C 0.3389(2) -0.06880(10) 0.70770(11) 0.0238(5) Uani 1 1 d .
H67A H 0.2558 -0.0955 0.6942 0.036 Uiso 1 1 calc R
H67B H 0.4344 -0.0860 0.6951 0.036 Uiso 1 1 calc R
H67C H 0.3238 -0.0300 0.6867 0.036 Uiso 1 1 calc R
C132 C 0.2829(3) 0.14264(11) 0.59900(12) 0.0291(5) Uani 1 1 d .
H13D H 0.3566 0.1388 0.5656 0.044 Uiso 1 1 calc R
H13E H 0.1812 0.1366 0.5795 0.044 Uiso 1 1 calc R
H13F H 0.3038 0.1127 0.6328 0.044 Uiso 1 1 calc R
C22 C 0.1587(3) 0.22314(10) 0.91369(10) 0.0241(5) Uani 1 1 d .
C57 C -0.0462(3) -0.09374(10) 0.56015(12) 0.0290(5) Uani 1 1 d .
H57A H -0.0046 -0.0914 0.5172 0.043 Uiso 1 1 calc R
H57B H -0.1025 -0.1310 0.5638 0.043 Uiso 1 1 calc R
H57C H 0.0362 -0.0926 0.5936 0.043 Uiso 1 1 calc R
C121 C -0.0801(2) 0.17563(10) 0.61327(11) 0.0230(5) Uani 1 1 d .
H12G H -0.1891 0.1773 0.6035 0.035 Uiso 1 1 calc R
H12H H -0.0525 0.1360 0.6298 0.035 Uiso 1 1 calc R
H12I H -0.0271 0.1835 0.5738 0.035 Uiso 1 1 calc R
C61 C 0.2114(2) -0.05689(9) 0.81556(10) 0.0177(4) Uani 1 1 d .
C223 C 0.0873(3) 0.16675(12) 0.94155(12) 0.0360(6) Uani 1 1 d .
H22A H 0.0143 0.1783 0.9732 0.054 Uiso 1 1 calc R
H22B H 0.1662 0.1420 0.9628 0.054 Uiso 1 1 calc R
H22C H 0.0359 0.1441 0.9064 0.054 Uiso 1 1 calc R
C42 C -0.1241(2) -0.05585(9) 0.69002(10) 0.0181(4) Uani 1 1 d .
C66 C 0.2259(2) -0.04855(9) 0.88316(10) 0.0201(4) Uani 1 1 d .
C52 C -0.1510(2) -0.04137(10) 0.56920(10) 0.0208(4) Uani 1 1 d .
C69 C 0.0894(3) -0.03912(11) 0.92279(11) 0.0277(5) Uani 1 1 d .
H69A H 0.1223 -0.0273 0.9669 0.042 Uiso 1 1 calc R
H69B H 0.0316 -0.0762 0.9242 0.042 Uiso 1 1 calc R
H69C H 0.0258 -0.0077 0.9029 0.042 Uiso 1 1 calc R
C54 C -0.3100(2) 0.03659(10) 0.52105(11) 0.0235(5) Uani 1 1 d .
C131 C 0.2674(3) 0.25265(12) 0.57637(11) 0.0306(6) Uani 1 1 d .
H13G H 0.3488 0.2511 0.5463 0.046 Uiso 1 1 calc R
H13H H 0.2653 0.2921 0.5965 0.046 Uiso 1 1 calc R
H13I H 0.1708 0.2451 0.5527 0.046 Uiso 1 1 calc R
C58 C -0.3792(3) 0.06846(11) 0.46202(12) 0.0309(5) Uani 1 1 d .
H58A H -0.4338 0.1038 0.4758 0.046 Uiso 1 1 calc R
H58B H -0.4491 0.0416 0.4382 0.046 Uiso 1 1 calc R
H58C H -0.2993 0.0806 0.4339 0.046 Uiso 1 1 calc R
C68 C 0.6550(3) -0.04482(12) 0.91333(12) 0.0337(6) Uani 1 1 d .
H68A H 0.7174 -0.0780 0.8996 0.050 Uiso 1 1 calc R
H68B H 0.6462 -0.0465 0.9603 0.050 Uiso 1 1 calc R
H68C H 0.7018 -0.0070 0.9017 0.050 Uiso 1 1 calc R
C233 C 0.5509(3) 0.14531(11) 0.82447(12) 0.0298(5) Uani 1 1 d .
H23A H 0.6472 0.1285 0.8409 0.045 Uiso 1 1 calc R
H23B H 0.5689 0.1749 0.7909 0.045 Uiso 1 1 calc R
H23C H 0.4867 0.1134 0.8060 0.045 Uiso 1 1 calc R
C51 C -0.1863(2) -0.02276(9) 0.63138(10) 0.0183(4) Uani 1 1 d .
C222 C 0.0305(3) 0.26170(11) 0.88423(11) 0.0299(5) Uani 1 1 d .
H22D H -0.0392 0.2718 0.9178 0.045 Uiso 1 1 calc R
H22E H -0.0237 0.2396 0.8493 0.045 Uiso 1 1 calc R
H22F H 0.0722 0.2984 0.8667 0.045 Uiso 1 1 calc R
C232 C 0.5737(3) 0.22559(12) 0.90691(12) 0.0334(6) Uani 1 1 d .
H23D H 0.6712 0.2091 0.9224 0.050 Uiso 1 1 calc R
H23E H 0.5257 0.2452 0.9429 0.050 Uiso 1 1 calc R
H23F H 0.5891 0.2547 0.8726 0.050 Uiso 1 1 calc R
C231 C 0.4524(3) 0.12742(11) 0.93237(12) 0.0330(6) Uani 1 1 d .
H23G H 0.5493 0.1079 0.9428 0.049 Uiso 1 1 calc R
H23H H 0.3789 0.0977 0.9162 0.049 Uiso 1 1 calc R
H23I H 0.4163 0.1462 0.9714 0.049 Uiso 1 1 calc R
C221 C 0.2400(3) 0.25848(11) 0.96834(11) 0.0315(6) Uani 1 1 d .
H22G H 0.1667 0.2718 0.9991 0.047 Uiso 1 1 calc R
H22H H 0.2895 0.2932 0.9502 0.047 Uiso 1 1 calc R
H22I H 0.3157 0.2331 0.9908 0.047 Uiso 1 1 calc R
H H 0.044(2) 0.0400(9) 0.6698(11) 0.015(6) Uiso 1 1 d .

loop_
_atom_site_aniso_label
_atom_site_aniso_U_11
_atom_site_aniso_U_22
_atom_site_aniso_U_33
_atom_site_aniso_U_23
_atom_site_aniso_U_13
_atom_site_aniso_U_12
Ni 0.01937(15) 0.01237(14) 0.01585(15) -0.00050(10) -0.00200(10) 0.00010(10)
N1 0.0200(9) 0.0140(9) 0.0195(9) 0.0013(7) -0.0016(7) -0.0004(7)
P1 0.0142(3) 0.0149(3) 0.0149(3) -0.00114(19) -0.00154(18) 0.0003(2)
N2 0.0328(10) 0.0131(9) 0.0203(9) 0.0021(7) -0.0013(8) -0.0031(8)
P2 0.0188(3) 0.0160(3) 0.0145(3) -0.0004(2) -0.0010(2) -0.0001(2)
C46 0.0181(10) 0.0168(10) 0.0205(11) -0.0024(8) 0.0056(8) 0.0011(8)
C123 0.0161(10) 0.0268(12) 0.0275(12) 0.0032(9) 0.0011(8) 0.0016(9)
C21 0.0231(11) 0.0170(10) 0.0181(10) 0.0004(8) -0.0034(8) -0.0037(8)
C44 0.0229(11) 0.0154(11) 0.0328(13) 0.0015(9) 0.0072(9) -0.0013(9)
C41 0.0190(10) 0.0158(10) 0.0203(10) -0.0014(8) 0.0019(8) 0.0005(8)
C43 0.0168(10) 0.0181(11) 0.0295(12) -0.0035(9) 0.0034(8) -0.0005(8)
C11 0.0189(10) 0.0145(10) 0.0166(10) 0.0004(8) -0.0008(8) -0.0016(8)
C55 0.0186(11) 0.0184(11) 0.0301(12) -0.0010(9) -0.0006(9) 0.0009(8)
C13 0.0175(10) 0.0277(12) 0.0165(10) -0.0006(8) -0.0001(8) 0.0024(9)
C65 0.0294(12) 0.0226(12) 0.0185(11) 0.0015(9) -0.0013(9) 0.0029(9)
C12 0.0156(10) 0.0165(10) 0.0190(10) 0.0003(8) -0.0035(8) 0.0009(8)
C56 0.0178(10) 0.0163(10) 0.0240(11) -0.0034(8) 0.0029(8) -0.0034(8)
C133 0.0173(10) 0.0287(12) 0.0228(11) -0.0006(9) 0.0012(8) 0.0015(9)
C23 0.0251(12) 0.0263(12) 0.0185(11) -0.0003(9) -0.0045(9) 0.0043(9)
C62 0.0216(11) 0.0111(10) 0.0218(11) 0.0001(8) 0.0014(8) -0.0001(8)
C3 0.0218(11) 0.0153(10) 0.0195(11) 0.0008(8) -0.0020(8) 0.0001(8)
C122 0.0217(11) 0.0197(11) 0.0251(12) -0.0015(9) -0.0034(9) 0.0028(9)
C45 0.0205(11) 0.0181(11) 0.0247(11) 0.0040(8) 0.0046(8) 0.0030(9)
C59 0.0290(12) 0.0201(11) 0.0263(12) -0.0005(9) 0.0046(9) 0.0061(9)
C64 0.0213(11) 0.0178(11) 0.0278(12) 0.0013(9) -0.0027(9) 0.0017(9)
C53 0.0244(11) 0.0269(12) 0.0220(11) -0.0058(9) 0.0009(9) -0.0048(9)
C63 0.0204(11) 0.0168(11) 0.0294(12) 0.0001(9) 0.0063(9) 0.0007(8)
C67 0.0222(11) 0.0249(12) 0.0248(12) -0.0021(9) 0.0056(9) 0.0008(9)
C132 0.0228(12) 0.0360(14) 0.0282(13) -0.0150(10) -0.0017(9) 0.0037(10)
C22 0.0325(13) 0.0234(12) 0.0166(11) -0.0026(9) 0.0027(9) 0.0025(10)
C57 0.0315(13) 0.0260(13) 0.0297(13) -0.0082(10) 0.0039(10) 0.0050(10)
C121 0.0196(11) 0.0212(11) 0.0275(12) -0.0028(9) -0.0065(9) 0.0016(9)
C61 0.0201(10) 0.0121(10) 0.0209(11) 0.0017(8) 0.0007(8) 0.0014(8)
C223 0.0435(15) 0.0362(15) 0.0295(14) 0.0011(11) 0.0145(11) -0.0040(12)
C42 0.0182(10) 0.0158(10) 0.0208(11) -0.0027(8) 0.0035(8) 0.0019(8)
C66 0.0217(11) 0.0172(11) 0.0216(11) 0.0038(8) 0.0041(8) 0.0028(8)
C52 0.0199(11) 0.0185(11) 0.0241(11) -0.0036(8) 0.0010(8) -0.0027(9)
C69 0.0259(12) 0.0356(14) 0.0220(12) 0.0008(10) 0.0040(9) 0.0028(10)
C54 0.0206(11) 0.0245(12) 0.0250(12) 0.0024(9) -0.0033(9) -0.0062(9)
C131 0.0243(12) 0.0476(16) 0.0201(12) 0.0107(10) 0.0035(9) 0.0039(11)
C58 0.0303(13) 0.0323(14) 0.0296(13) 0.0046(10) -0.0035(10) -0.0015(11)
C68 0.0243(12) 0.0419(16) 0.0340(14) -0.0035(11) -0.0055(10) 0.0002(11)
C233 0.0249(12) 0.0384(15) 0.0257(12) -0.0001(10) -0.0020(9) 0.0085(10)
C51 0.0164(10) 0.0152(10) 0.0232(11) -0.0022(8) -0.0010(8) -0.0037(8)
C222 0.0283(12) 0.0392(15) 0.0224(12) -0.0056(10) 0.0031(9) 0.0061(11)
C232 0.0309(13) 0.0376(15) 0.0301(13) -0.0006(11) -0.0124(10) -0.0010(11)
C231 0.0436(15) 0.0300(13) 0.0250(13) 0.0058(10) -0.0012(11) 0.0100(11)
C221 0.0419(15) 0.0311(14) 0.0211(12) -0.0061(10) -0.0022(10) 0.0067(11)

loop_
_atom_type_symbol
_atom_type_description
_atom_type_scat_dispersion_real
_atom_type_scat_dispersion_imag
_atom_type_scat_source
C C 0.0033 0.0016 'International Tables Vol C Tables 4.2.6.8 and 6.1.1.4'
H H 0.0000 0.0000 'International Tables Vol C Tables 4.2.6.8 and 6.1.1.4'
N N 0.0061 0.0033 'International Tables Vol C Tables 4.2.6.8 and 6.1.1.4'
P P 0.1023 0.0942 'International Tables Vol C Tables 4.2.6.8 and 6.1.1.4'
Ni Ni 0.3393 1.1124 'International Tables Vol C Tables 4.2.6.8 and 6.1.1.4'

loop_
_geom_angle_atom_site_label_1
_geom_angle_atom_site_label_2
_geom_angle_atom_site_label_3
_geom_angle
N1 Ni N2 39.46(7)
N1 Ni P2 146.18(6)
N2 Ni P2 106.94(6)
N1 Ni P1 120.15(6)
N2 Ni P1 158.79(6)
P2 Ni P1 93.66(3)
N2 N1 C3 138.96(19)
N2 N1 Ni 71.60(11)
C3 N1 Ni 149.12(15)
C11 P1 C13 106.14(10)
C11 P1 C12 103.03(9)
C13 P1 C12 109.15(9)
C11 P1 Ni 104.55(7)
C13 P1 Ni 118.63(7)
C12 P1 Ni 113.73(7)
N1 N2 Ni 68.93(11)
C21 P2 C22 106.06(10)
C21 P2 C23 103.55(10)
C22 P2 C23 109.71(10)
C21 P2 Ni 105.21(7)
C22 P2 Ni 117.28(8)
C23 P2 Ni 113.69(7)
C45 C46 C41 118.62(19)
C45 C46 C61 116.87(18)
C41 C46 C61 124.06(18)
C12 C123 H12A 109.5
C12 C123 H12B 109.5
H12A C123 H12B 109.5
C12 C123 H12C 109.5
H12A C123 H12C 109.5
H12B C123 H12C 109.5
C11 C21 P2 112.02(14)
C11 C21 H21A 109.2
P2 C21 H21A 109.2
C11 C21 H21B 109.2
P2 C21 H21B 109.2
H21A C21 H21B 107.9
C45 C44 C43 119.3(2)
C45 C44 H44A 120.4
C43 C44 H44A 120.4
C46 C41 C42 118.62(19)
C46 C41 C3 123.62(19)
C42 C41 C3 117.76(18)
C42 C43 C44 120.9(2)
C42 C43 H43A 119.5
C44 C43 H43A 119.5
C21 C11 P1 112.55(14)
C21 C11 H11A 109.1
P1 C11 H11A 109.1
C21 C11 H11B 109.1
P1 C11 H11B 109.1
H11A C11 H11B 107.8
C54 C55 C56 122.5(2)
C54 C55 H55A 118.7
C56 C55 H55A 118.7
C131 C13 C133 108.22(18)
C131 C13 C132 110.18(19)
C133 C13 C132 106.99(18)
C131 C13 P1 115.25(15)
C133 C13 P1 107.17(14)
C132 C13 P1 108.69(16)
C64 C65 C66 122.4(2)
C64 C65 H65A 118.8
C66 C65 H65A 118.8
C122 C12 C123 108.43(17)
C122 C12 C121 109.60(17)
C123 C12 C121 107.51(17)
C122 C12 P1 115.03(14)
C123 C12 P1 105.79(13)
C121 C12 P1 110.16(14)
C55 C56 C51 118.8(2)
C55 C56 C59 119.32(19)
C51 C56 C59 121.88(19)
C13 C133 H13A 109.5
C13 C133 H13B 109.5
H13A C133 H13B 109.5
C13 C133 H13C 109.5
H13A C133 H13C 109.5
H13B C133 H13C 109.5
C232 C23 C233 108.1(2)
C232 C23 C231 110.39(19)
C233 C23 C231 107.18(19)
C232 C23 P2 114.67(16)
C233 C23 P2 106.39(14)
C231 C23 P2 109.73(16)
C63 C62 C61 119.3(2)
C63 C62 C67 117.87(19)
C61 C62 C67 122.79(19)
N1 C3 C41 124.20(19)
N1 C3 H 114.1(13)
C41 C3 H 120.9(13)
C12 C122 H12D 109.5
C12 C122 H12E 109.5
H12D C122 H12E 109.5
C12 C122 H12F 109.5
H12D C122 H12F 109.5
H12E C122 H12F 109.5
C44 C45 C46 122.1(2)
C44 C45 H45A 119.0
C46 C45 H45A 119.0
C56 C59 H59A 109.5
C56 C59 H59B 109.5
H59A C59 H59B 109.5
C56 C59 H59C 109.5
H59A C59 H59C 109.5
H59B C59 H59C 109.5
C63 C64 C65 117.6(2)
C63 C64 C68 120.4(2)
C65 C64 C68 122.0(2)
C54 C53 C52 121.7(2)
C54 C53 H53A 119.2
C52 C53 H53A 119.2
C64 C63 C62 122.4(2)
C64 C63 H63A 118.8
C62 C63 H63A 118.8
C62 C67 H67A 109.5
C62 C67 H67B 109.5
H67A C67 H67B 109.5
C62 C67 H67C 109.5
H67A C67 H67C 109.5
H67B C67 H67C 109.5
C13 C132 H13D 109.5
C13 C132 H13E 109.5
H13D C132 H13E 109.5
C13 C132 H13F 109.5
H13D C132 H13F 109.5
H13E C132 H13F 109.5
C221 C22 C222 108.22(19)
C221 C22 C223 109.7(2)
C222 C22 C223 107.5(2)
C221 C22 P2 115.09(17)
C222 C22 P2 107.53(15)
C223 C22 P2 108.53(16)
C52 C57 H57A 109.5
C52 C57 H57B 109.5
H57A C57 H57B 109.5
C52 C57 H57C 109.5
H57A C57 H57C 109.5
H57B C57 H57C 109.5
C12 C121 H12G 109.5
C12 C121 H12H 109.5
H12G C121 H12H 109.5
C12 C121 H12I 109.5
H12G C121 H12I 109.5
H12H C121 H12I 109.5
C66 C61 C62 118.95(19)
C66 C61 C46 121.44(19)
C62 C61 C46 119.30(18)
C22 C223 H22A 109.5
C22 C223 H22B 109.5
H22A C223 H22B 109.5
C22 C223 H22C 109.5
H22A C223 H22C 109.5
H22B C223 H22C 109.5
C43 C42 C41 120.1(2)
C43 C42 C51 118.98(19)
C41 C42 C51 120.96(18)
C65 C66 C61 119.4(2)
C65 C66 C69 119.1(2)
C61 C66 C69 121.43(19)
C53 C52 C51 119.4(2)
C53 C52 C57 119.8(2)
C51 C52 C57 120.81(19)
C66 C69 H69A 109.5
C66 C69 H69B 109.5
H69A C69 H69B 109.5
C66 C69 H69C 109.5
H69A C69 H69C 109.5
H69B C69 H69C 109.5
C55 C54 C53 118.0(2)
C55 C54 C58 120.6(2)
C53 C54 C58 121.4(2)
C13 C131 H13G 109.5
C13 C131 H13H 109.5
H13G C131 H13H 109.5
C13 C131 H13I 109.5
H13G C131 H13I 109.5
H13H C131 H13I 109.5
C54 C58 H58A 109.5
C54 C58 H58B 109.5
H58A C58 H58B 109.5
C54 C58 H58C 109.5
H58A C58 H58C 109.5
H58B C58 H58C 109.5
C64 C68 H68A 109.5
C64 C68 H68B 109.5
H68A C68 H68B 109.5
C64 C68 H68C 109.5
H68A C68 H68C 109.5
H68B C68 H68C 109.5
C23 C233 H23A 109.5
C23 C233 H23B 109.5
H23A C233 H23B 109.5
C23 C233 H23C 109.5
H23A C233 H23C 109.5
H23B C233 H23C 109.5
C52 C51 C56 119.60(19)
C52 C51 C42 120.12(19)
C56 C51 C42 120.27(19)
C22 C222 H22D 109.5
C22 C222 H22E 109.5
H22D C222 H22E 109.5
C22 C222 H22F 109.5
H22D C222 H22F 109.5
H22E C222 H22F 109.5
C23 C232 H23D 109.5
C23 C232 H23E 109.5
H23D C232 H23E 109.5
C23 C232 H23F 109.5
H23D C232 H23F 109.5
H23E C232 H23F 109.5
C23 C231 H23G 109.5
C23 C231 H23H 109.5
H23G C231 H23H 109.5
C23 C231 H23I 109.5
H23G C231 H23I 109.5
H23H C231 H23I 109.5
C22 C221 H22G 109.5
C22 C221 H22H 109.5
H22G C221 H22H 109.5
C22 C221 H22I 109.5
H22G C221 H22I 109.5
H22H C221 H22I 109.5

loop_
_geom_bond_atom_site_label_1
_geom_bond_atom_site_label_2
_geom_bond_distance
Ni N1 1.8451(17)
Ni N2 1.8762(18)
Ni P2 2.1655(6)
Ni P1 2.1794(7)
N1 N2 1.257(2)
N1 C3 1.331(3)
P1 C11 1.856(2)
P1 C13 1.887(2)
P1 C12 1.896(2)
P2 C21 1.854(2)
P2 C22 1.894(2)
P2 C23 1.896(2)
C46 C45 1.395(3)
C46 C41 1.422(3)
C46 C61 1.503(3)
C123 C12 1.533(3)
C123 H12A 0.9800
C123 H12B 0.9800
C123 H12C 0.9800
C21 C11 1.546(3)
C21 H21A 0.9900
C21 H21B 0.9900
C44 C45 1.380(3)
C44 C43 1.392(3)
C44 H44A 0.9500
C41 C42 1.427(3)
C41 C3 1.451(3)
C43 C42 1.381(3)
C43 H43A 0.9500
C11 H11A 0.9900
C11 H11B 0.9900
C55 C54 1.384(3)
C55 C56 1.393(3)
C55 H55A 0.9500
C13 C131 1.533(3)
C13 C133 1.535(3)
C13 C132 1.536(3)
C65 C64 1.392(3)
C65 C66 1.393(3)
C65 H65A 0.9500
C12 C122 1.528(3)
C12 C121 1.540(3)
C56 C51 1.404(3)
C56 C59 1.508(3)
C133 H13A 0.9800
C133 H13B 0.9800
C133 H13C 0.9800
C23 C232 1.532(3)
C23 C233 1.532(3)
C23 C231 1.539(3)
C62 C63 1.397(3)
C62 C61 1.412(3)
C62 C67 1.512(3)
C3 H 0.93(2)
C122 H12D 0.9800
C122 H12E 0.9800
C122 H12F 0.9800
C45 H45A 0.9500
C59 H59A 0.9800
C59 H59B 0.9800
C59 H59C 0.9800
C64 C63 1.382(3)
C64 C68 1.512(3)
C53 C54 1.385(3)
C53 C52 1.398(3)
C53 H53A 0.9500
C63 H63A 0.9500
C67 H67A 0.9800
C67 H67B 0.9800
C67 H67C 0.9800
C132 H13D 0.9800
C132 H13E 0.9800
C132 H13F 0.9800
C22 C221 1.530(3)
C22 C222 1.532(3)
C22 C223 1.542(3)
C57 C52 1.517(3)
C57 H57A 0.9800
C57 H57B 0.9800
C57 H57C 0.9800
C121 H12G 0.9800
C121 H12H 0.9800
C121 H12I 0.9800
C61 C66 1.409(3)
C223 H22A 0.9800
C223 H22B 0.9800
C223 H22C 0.9800
C42 C51 1.502(3)
C66 C69 1.514(3)
C52 C51 1.403(3)
C69 H69A 0.9800
C69 H69B 0.9800
C69 H69C 0.9800
C54 C58 1.517(3)
C131 H13G 0.9800
C131 H13H 0.9800
C131 H13I 0.9800
C58 H58A 0.9800
C58 H58B 0.9800
C58 H58C 0.9800
C68 H68A 0.9800
C68 H68B 0.9800
C68 H68C 0.9800
C233 H23A 0.9800
C233 H23B 0.9800
C233 H23C 0.9800
C222 H22D 0.9800
C222 H22E 0.9800
C222 H22F 0.9800
C232 H23D 0.9800
C232 H23E 0.9800
C232 H23F 0.9800
C231 H23G 0.9800
C231 H23H 0.9800
C231 H23I 0.9800
C221 H22G 0.9800
C221 H22H 0.9800
C221 H22I 0.9800
